data_2225831
loop_
_publ_author_name
'Zhao, Dan'
'Li, Feifei'
'Cheng, Wendan'
'Zhang, Hao'

_publ_section_title
;
 Scheelite-type NaEr(MoO~4~)~2~
;
_journal_coeditor_code FB2187
_journal_issue 5
_journal_name_full 'Acta Crystallographica Section E'
_journal_page_first i36
_journal_paper_doi 10.1107/S160053681001264X
_journal_volume 66
_journal_year 2010
_chemical_formula_iupac 'Na Er (Mo1 O4)2'
_chemical_formula_moiety 'Er Mo2 Na O8'
_chemical_formula_sum 'Er Mo2 Na O8'
_chemical_formula_weight 510.13
_chemical_name_systematic
;
Sodium erbium bis(molybdate)
;
_space_group_IT_number 88
_symmetry_cell_setting tetragonal
_symmetry_space_group_name_Hall '-I 4ad'
_symmetry_space_group_name_H-M 'I 41/a :2'
_atom_sites_solution_primary direct
_atom_sites_solution_secondary difmap
_audit_creation_method SHELXL-97
_cell_angle_alpha 90.00
_cell_angle_beta 90.00
_cell_angle_gamma 90.00
_cell_formula_units_Z 2
_cell_length_a 5.1816(8)
_cell_length_b 5.1816(8)
_cell_length_c 11.288(3)
_cell_measurement_reflns_used 365
_cell_measurement_temperature 173(2)
_cell_measurement_theta_max 27.2609
_cell_measurement_theta_min 4.3276
_cell_volume 303.07(10)
_computing_cell_refinement '<i>CrystalClear</i> (Rigaku, 2004)'
_computing_data_collection '<i>CrystalClear</i> (Rigaku, 2004)'
_computing_data_reduction '<i>CrystalClear</i> (Rigaku, 2004)'
_computing_molecular_graphics '<i>DIAMOND</i> (Brandenburg, 2004)'
_computing_publication_material '<i>SHELXTL</i> (Sheldrick, 2008)'
_computing_structure_refinement '<i>SHELXL97</i> (Sheldrick, 2008)'
_computing_structure_solution
;
<i>SHELXS97</i> (Sheldrick, 2008) and <i>PLATON</i> (Spek, 2009)
;
_diffrn_ambient_temperature 173(2)
_diffrn_detector_area_resol_mean 28.5714
_diffrn_measured_fraction_theta_full 0.983
_diffrn_measured_fraction_theta_max 0.983
_diffrn_measurement_device_type 'Rigaku Saturn70 CCD diffractometer'
_diffrn_measurement_method '\w scans'
_diffrn_radiation_monochromator confocal
_diffrn_radiation_source 'fine-focus sealed tube'
_diffrn_radiation_type MoK\a
_diffrn_radiation_wavelength 0.71073
_diffrn_reflns_av_R_equivalents 0.0257
_diffrn_reflns_av_sigmaI/netI 0.0241
_diffrn_reflns_limit_h_max 6
_diffrn_reflns_limit_h_min -2
_diffrn_reflns_limit_k_max 6
_diffrn_reflns_limit_k_min -5
_diffrn_reflns_limit_l_max 14
_diffrn_reflns_limit_l_min -14
_diffrn_reflns_number 520
_diffrn_reflns_theta_full 27.49
_diffrn_reflns_theta_max 27.49
_diffrn_reflns_theta_min 4.33
_diffrn_standards_number 0
_exptl_absorpt_coefficient_mu 17.868
_exptl_absorpt_correction_T_max 0.489
_exptl_absorpt_correction_T_min 0.263
_exptl_absorpt_correction_type multi-scan
_exptl_absorpt_process_details
;
(rescaled <i>SADABS</i>; Sheldrick, 1997)
;
_exptl_crystal_colour red
_exptl_crystal_density_diffrn 5.590
_exptl_crystal_density_method 'not measured'
_exptl_crystal_description Prism
_exptl_crystal_F_000 454
_exptl_crystal_size_max 0.0800
_exptl_crystal_size_mid 0.0400
_exptl_crystal_size_min 0.0400
_refine_diff_density_max 1.122
_refine_diff_density_min -1.145
_refine_ls_extinction_coef 0.055(5)
_refine_ls_extinction_expression Fc^*^=kFc[1+0.001xFc^2^\l^3^/sin(2\q)]^-1/4^
_refine_ls_extinction_method '<i>SHELXL97</i> (Sheldrick, 2008)'
_refine_ls_goodness_of_fit_ref 0.840
_refine_ls_matrix_type full
_refine_ls_number_constraints 9
_refine_ls_number_parameters 15
_refine_ls_number_reflns 172
_refine_ls_number_restraints 0
_refine_ls_restrained_S_all 0.840
_refine_ls_R_factor_all 0.0380
_refine_ls_R_factor_gt 0.0323
_refine_ls_shift/su_max 0.000
_refine_ls_shift/su_mean 0.000
_refine_ls_structure_factor_coef Fsqd
_refine_ls_weighting_details 'calc w=1/[\s\^2\^(Fo\^2\^)+(0.0639P)\^2\^] where P=(Fo\^2\^+2Fc\^2\^)/3'
_refine_ls_weighting_scheme calc
_refine_ls_wR_factor_gt 0.0848
_refine_ls_wR_factor_ref 0.0885
_reflns_number_gt 106
_reflns_number_total 172
_reflns_threshold_expression I>2\s(I)
_cod_data_source_file fb2187.cif
_cod_data_source_block I
_cod_original_cell_volume 303.07(11)
_cod_original_sg_symbol_H-M 'I 41/a'
_cod_database_code 2225831
_cod_database_fobs_code 2225831

loop_
_symmetry_equiv_pos_as_xyz
'x, y, z'
'-y+3/4, x+1/4, z+1/4'
'-x, -y+1/2, z'
'y+1/4, -x+1/4, z+1/4'
'x+1/2, y+1/2, z+1/2'
'-y+5/4, x+3/4, z+3/4'
'-x+1/2, -y+1, z+1/2'
'y+3/4, -x+3/4, z+3/4'
'-x, -y, -z'
'y-3/4, -x-1/4, -z-1/4'
'x, y-1/2, -z'
'-y-1/4, x-1/4, -z-1/4'
'-x+1/2, -y+1/2, -z+1/2'
'y-1/4, -x+1/4, -z+1/4'
'x+1/2, y, -z+1/2'
'-y+1/4, x+1/4, -z+1/4'

loop_
_atom_site_type_symbol
_atom_site_label
_atom_site_fract_x
_atom_site_fract_y
_atom_site_fract_z
_atom_site_U_iso_or_equiv
_atom_site_adp_type
_atom_site_calc_flag
_atom_site_refinement_flags
_atom_site_occupancy
_atom_site_disorder_assembly
_atom_site_disorder_group
Er Er1 0.0000 0.2500 0.1250 0.0081(5) Uani d SP 0.50 . .
Na Na1 0.0000 0.2500 0.1250 0.0081(5) Uani d SP 0.50 . .
Mo Mo1 0.5000 0.7500 0.1250 0.0086(5) Uani d S 1 . .
O O1 0.2568(6) 0.5968(6) 0.0397(3) 0.0204(12) Uani d . 1 . .

loop_
_atom_site_aniso_label
_atom_site_aniso_U_11
_atom_site_aniso_U_22
_atom_site_aniso_U_33
_atom_site_aniso_U_12
_atom_site_aniso_U_13
_atom_site_aniso_U_23
Er1 0.0070(6) 0.0070(6) 0.0102(8) 0.000 0.000 0.000
Na1 0.0070(6) 0.0070(6) 0.0102(8) 0.000 0.000 0.000
Mo1 0.0067(6) 0.0067(6) 0.0124(8) 0.000 0.000 0.000
O1 0.025(2) 0.017(2) 0.019(2) 0.0012(15) -0.0045(14) -0.0007(17)

loop_
_atom_type_symbol
_atom_type_description
_atom_type_scat_dispersion_real
_atom_type_scat_dispersion_imag
_atom_type_scat_source
O O 0.0106 0.0060 'International Tables Vol C Tables 4.2.6.8 and 6.1.1.4'
Na Na 0.0362 0.0249 'International Tables Vol C Tables 4.2.6.8 and 6.1.1.4'
Mo Mo -1.6832 0.6857 'International Tables Vol C Tables 4.2.6.8 and 6.1.1.4'
Er Er -0.2586 4.9576 'International Tables Vol C Tables 4.2.6.8 and 6.1.1.4'

loop_
_geom_angle_atom_site_label_1
_geom_angle_atom_site_label_2
_geom_angle_atom_site_label_3
_geom_angle_site_symmetry_1
_geom_angle_site_symmetry_3
_geom_angle
_geom_angle_publ_flag
O1 Er1 O1 2 4_455 79.63(16) ?
O1 Er1 O1 2 9_565 126.16(10) ?
O1 Er1 O1 4_455 9_565 126.16(10) ?
O1 Er1 O1 2 11 126.16(10) ?
O1 Er1 O1 4_455 11 126.16(10) ?
O1 Er1 O1 9_565 11 79.62(16) ?
O1 Er1 O1 2 14 75.78(12) ?
O1 Er1 O1 4_455 14 68.76(7) ?
O1 Er1 O1 9_565 14 152.76(16) ?
O1 Er1 O1 11 14 73.67(7) ?
O1 Er1 O1 2 16 68.76(7) ?
O1 Er1 O1 4_455 16 75.78(12) ?
O1 Er1 O1 9_565 16 73.67(7) ?
O1 Er1 O1 11 16 152.76(16) ?
O1 Er1 O1 14 16 133.38(18) ?
O1 Er1 O1 2 . 73.67(7) ?
O1 Er1 O1 4_455 . 152.76(16) ?
O1 Er1 O1 9_565 . 75.78(12) ?
O1 Er1 O1 11 . 68.76(7) ?
O1 Er1 O1 14 . 99.01(7) ?
O1 Er1 O1 16 . 99.01(7) ?
O1 Er1 O1 2 3 152.76(16) ?
O1 Er1 O1 4_455 3 73.67(7) ?
O1 Er1 O1 9_565 3 68.76(7) ?
O1 Er1 O1 11 3 75.78(12) ?
O1 Er1 O1 14 3 99.01(7) ?
O1 Er1 O1 16 3 99.01(7) ?
O1 Er1 O1 . 3 133.38(18) ?
O1 Er1 Er1 2 13 38.03(7) ?
O1 Er1 Er1 4_455 13 69.88(9) ?
O1 Er1 Er1 9_565 13 159.67(8) ?
O1 Er1 Er1 11 13 101.19(8) ?
O1 Er1 Er1 14 13 37.75(8) ?
O1 Er1 Er1 16 13 101.99(9) ?
O1 Er1 Er1 . 13 85.52(9) ?
O1 Er1 Er1 3 13 131.38(8) ?
O1 Er1 Na1 2 13 38.03(7) ?
O1 Er1 Na1 4_455 13 69.88(9) ?
O1 Er1 Na1 9_565 13 159.67(8) ?
O1 Er1 Na1 11 13 101.19(8) ?
O1 Er1 Na1 14 13 37.75(8) ?
O1 Er1 Na1 16 13 101.99(9) ?
O1 Er1 Na1 . 13 85.52(9) ?
O1 Er1 Na1 3 13 131.38(8) ?
O1 Mo1 O1 14_565 16_655 114.2(2) ?
O1 Mo1 O1 14_565 . 107.15(11) ?
O1 Mo1 O1 16_655 . 107.15(11) ?
O1 Mo1 O1 14_565 3_665 107.15(11) ?
O1 Mo1 O1 16_655 3_665 107.15(11) ?
O1 Mo1 O1 . 3_665 114.2(2) ?

loop_
_geom_bond_atom_site_label_1
_geom_bond_atom_site_label_2
_geom_bond_site_symmetry_2
_geom_bond_distance
_geom_bond_publ_flag
Er1 O1 2 2.420(4) ?
Er1 O1 4_455 2.420(4) ?
Er1 O1 9_565 2.420(4) ?
Er1 O1 11 2.420(4) ?
Er1 O1 14 2.435(3) ?
Er1 O1 16 2.435(3) ?
Er1 O1 . 2.435(3) ?
Er1 O1 3 2.435(3) ?
Mo1 O1 14_565 1.774(4) ?
Mo1 O1 16_655 1.774(4) ?
Mo1 O1 . 1.774(4) ?
Mo1 O1 3_665 1.774(4) ?
O1 Na1 9_565 2.420(4) ?
O1 Er1 9_565 2.420(4) ?
